data_9000174
loop_
_publ_author_name
'Moore, P. B.'

_publ_section_title
;
 The crystal structure of chlorophoenicite
;
_journal_name_full 'American Mineralogist'
_journal_page_first 1110
_journal_page_last 1119
_journal_volume 53
_journal_year 1968
_chemical_formula_sum 'As Ca0.3 H8 Mg0.09 Mn2.61 O12 Zn2'
_chemical_name_mineral Chlorophoenicite
_space_group_IT_number 12
_symmetry_space_group_name_Hall '-C 2y'
_symmetry_space_group_name_H-M 'C 1 2/m 1'
_cell_angle_alpha 90
_cell_angle_beta 106.0
_cell_angle_gamma 90
_cell_formula_units_Z 2
_cell_length_a 22.98
_cell_length_b 3.32
_cell_length_c 7.32
_cell_volume 536.835
_database_code_amcsd 0000179
_exptl_crystal_density_diffrn 3.485
_cod_original_formula_sum '(Mn2.61 Ca.3 Mg.09) Zn2 As (O12 H8)'
_cod_database_code 9000174

loop_
_space_group_symop_operation_xyz
x,y,z
1/2+x,1/2+y,z
x,-y,z
1/2+x,1/2-y,z
-x,y,-z
1/2-x,1/2+y,-z
-x,-y,-z
1/2-x,1/2-y,-z

loop_
_atom_site_label
_atom_site_fract_x
_atom_site_fract_y
_atom_site_fract_z
_atom_site_occupancy
_atom_site_U_iso_or_equiv
_atom_site_type_symbol
_atom_site_attached_hydrogens
Mn1 0.00000 0.00000 0.00000 0.87000 0.01127 Mn 0
Ca1 0.00000 0.00000 0.00000 0.10000 0.01127 Ca 0
Mg1 0.00000 0.00000 0.00000 0.03000 0.01127 Mg 0
Mn2 0.08880 0.50000 0.36560 0.87000 0.01583 Mn 0
Ca2 0.08880 0.50000 0.36560 0.10000 0.01583 Ca 0
Mg2 0.08880 0.50000 0.36560 0.03000 0.01583 Mg 0
Zn 0.20760 0.00000 0.22070 1.00000 0.01216 Zn 0
As 0.38230 0.00000 0.10470 0.50000 0.00646 As 0
O-H1 0.02220 0.00000 0.30020 1.00000 0.01494 O 1
O2 0.06570 0.50000 0.04300 1.00000 0.01684 O 0
O-H3 0.15610 0.00000 0.39140 1.00000 0.01178 O 1
O-H4 0.25480 0.50000 0.25870 1.00000 0.01659 O 1
O-H5 0.40590 0.00000 0.32460 1.00000 0.04534 O 1
O6 0.33940 0.50000 0.04710 1.00000 0.01786 O 0

loop_
_cod_changelog_entry_id
_cod_changelog_entry_author
_cod_changelog_entry_date
_cod_changelog_entry_text
1
;cod-tools version 3.8.0
Id: cif_guess_AMCSD_atom_types 9574 2023-05-10 09:00:05Z saulius
;
2023-05-10T18:45:51+03:00
;Derived atom types and hydrogen counts
from atom names that follow the AMCSD naming convention
(Wat == water, O-H == hydroxyl).
;

loop_
_cod_related_entry_id
_cod_related_entry_database
_cod_related_entry_code
1 AMCSD 0000179
